data_4104652
loop_
_publ_author_name
'Masato Ohashi'
'Osamu Kishizaki'
'Haruo Ikeda'
'Sensuke Ogoshi'

_publ_contact_author_address
;
 Department of Applied Chemistry,
 Faculty of Engineering, Suita, Osaka-565-0871,
 Japan
;
_publ_contact_author_email ogoshi@chem.eng.osaka-u.ac.jp
_publ_contact_author_fax '+81 6 6879 7394'
_publ_contact_author_name 'Prof. Sensuke Ogoshi'
_publ_contact_author_phone '+81 6 6879 7393'
_publ_section_title
;
 Ni(0)-Catalyzed Formation of Azaaluminacyclopentenes via
 Azanickelacyclopentenes: A Unique Nickel/Aluminum Double Transmetalation
 Reaction
;
_journal_name_full 'Journal of the American Chemical Society'
_journal_page_first 9160
_journal_page_last 9161
_journal_paper_doi 10.1021/ja903175g
_journal_volume 131
_journal_year 2009
_chemical_formula_moiety '2(C29 H27 N1 O2 S1 Zn1)'
_chemical_formula_sum 'C58 H54 N2 O4 S2 Zn2'
_chemical_formula_weight 1037.89
_chemical_name_systematic
; 
 ? 
;
_space_group_IT_number 14
_symmetry_cell_setting monoclinic
_symmetry_Int_Tables_number 14
_symmetry_space_group_name_Hall '-P 2yn'
_symmetry_space_group_name_H-M 'P 1 21/n 1'
_atom_sites_solution_hydrogens geom
_atom_sites_solution_primary direct
_atom_sites_solution_secondary difmap
_audit_creation_method SHELXL-97
_cell_angle_alpha 90.00
_cell_angle_beta 105.2720(12)
_cell_angle_gamma 90.00
_cell_formula_units_Z 2
_cell_length_a 11.6351(4)
_cell_length_b 17.7899(6)
_cell_length_c 12.3513(5)
_cell_measurement_reflns_used 13296
_cell_measurement_temperature 273(2)
_cell_measurement_theta_max 27.48
_cell_measurement_theta_min 3.03
_cell_volume 2466.28(16)
_computing_cell_refinement 'Rigaku/RAPID Diffractometer Control'
_computing_data_collection 'Rigaku/RAPID Diffractometer Control'
_computing_data_reduction 'teXsan: PROCESS (MSC)'
_computing_molecular_graphics 'Ortep-3 (Louis J. Farrugia, 1999)'
_computing_publication_material 'SHELXL-97 and modified'
_computing_structure_refinement 'SHELXL-97 (Sheldrick, 1999)'
_computing_structure_solution 'PATTY (Bueskens, et al., 1994)'
_diffrn_ambient_temperature 273(2)
_diffrn_detector_area_resol_mean 10.00
_diffrn_measured_fraction_theta_full 0.985
_diffrn_measured_fraction_theta_max 0.985
_diffrn_measurement_device_type 'Rigaku R-AXIS RAPID'
_diffrn_measurement_method \w
_diffrn_radiation_detector 'imaging plate'
_diffrn_radiation_monochromator graphite
_diffrn_radiation_source 'fine-focus sealed tube'
_diffrn_radiation_type MoK\a
_diffrn_radiation_wavelength 0.71075
_diffrn_reflns_av_R_equivalents 0.0606
_diffrn_reflns_av_sigmaI/netI 0.0534
_diffrn_reflns_limit_h_max 13
_diffrn_reflns_limit_h_min -15
_diffrn_reflns_limit_k_max 23
_diffrn_reflns_limit_k_min -22
_diffrn_reflns_limit_l_max 16
_diffrn_reflns_limit_l_min -16
_diffrn_reflns_number 24174
_diffrn_reflns_theta_full 27.49
_diffrn_reflns_theta_max 27.49
_diffrn_reflns_theta_min 3.03
_exptl_absorpt_coefficient_mu 1.107
_exptl_absorpt_correction_T_max 0.8089
_exptl_absorpt_correction_T_min 0.6075
_exptl_absorpt_correction_type multi-scan
_exptl_absorpt_process_details
;
Higashi, T. (1999). Abscor - empirical Absorption Correction based on
Fourier Series Approximation. Rigaku Corporation, Tokyo, Japan.
;
_exptl_crystal_colour colorless
_exptl_crystal_density_diffrn 1.398
_exptl_crystal_description block
_exptl_crystal_F_000 1080
_exptl_crystal_size_max 0.50
_exptl_crystal_size_mid 0.40
_exptl_crystal_size_min 0.20
_refine_diff_density_max 0.569
_refine_diff_density_min -0.860
_refine_diff_density_rms 0.085
_refine_ls_extinction_method none
_refine_ls_goodness_of_fit_ref 1.102
_refine_ls_hydrogen_treatment constr
_refine_ls_matrix_type full
_refine_ls_number_parameters 309
_refine_ls_number_reflns 5564
_refine_ls_number_restraints 0
_refine_ls_restrained_S_all 1.102
_refine_ls_R_factor_all 0.0912
_refine_ls_R_factor_gt 0.0436
_refine_ls_shift/su_max 0.001
_refine_ls_shift/su_mean 0.000
_refine_ls_structure_factor_coef Fsqd
_refine_ls_weighting_details 'calc w=1/[\s^2^(Fo^2^)+(0.0640P)^2^+0.0000P] where P=(Fo^2^+2Fc^2^)/3'
_refine_ls_weighting_scheme calc
_refine_ls_wR_factor_gt 0.1024
_refine_ls_wR_factor_ref 0.1352
_reflns_number_gt 3229
_reflns_number_total 5564
_reflns_threshold_expression >2sigma(I)
_cod_data_source_file ja903175g_si_002_2.cif
_cod_data_source_block 2a
_cod_original_cell_volume 2466.28(15)
_cod_original_sg_symbol_Hall '-p 2yn'
_cod_original_sg_symbol_H-M 'P 21/n'
_cod_database_code 4104652

loop_
_symmetry_equiv_pos_as_xyz
'x, y, z'
'x+1/2, -y+1/2, z+1/2'
'-x, -y, -z'
'-x-1/2, y-1/2, -z-1/2'

loop_
_atom_site_label
_atom_site_type_symbol
_atom_site_fract_x
_atom_site_fract_y
_atom_site_fract_z
_atom_site_U_iso_or_equiv
_atom_site_adp_type
_atom_site_occupancy
_atom_site_symmetry_multiplicity
_atom_site_calc_flag
_atom_site_refinement_flags
Zn1 Zn 0.91757(3) 0.021321(19) 0.82055(3) 0.04563(16) Uani 1 1 d .
S1 S 1.04285(6) 0.12657(4) 1.04110(7) 0.0383(2) Uani 1 1 d .
O1 O 0.95469(16) 0.07377(11) 0.97709(19) 0.0450(5) Uani 1 1 d .
O2 O 0.99385(17) 0.19533(11) 1.0699(2) 0.0521(6) Uani 1 1 d .
N1 N 0.88128(19) -0.08134(12) 0.8550(2) 0.0359(6) Uani 1 1 d .
C1 C 0.7838(2) -0.12607(15) 0.7800(3) 0.0354(7) Uani 1 1 d .
H1 H 0.7841 -0.1752 0.8158 0.043 Uiso 1 1 calc R
C2 C 0.6632(2) -0.09050(15) 0.7746(3) 0.0347(6) Uani 1 1 d .
C3 C 0.5724(2) -0.13134(15) 0.7892(3) 0.0385(7) Uani 1 1 d .
C4 C 0.5823(3) -0.21506(17) 0.8153(3) 0.0520(9) Uani 1 1 d .
H4A H 0.5039 -0.2364 0.8013 0.078 Uiso 1 1 calc R
H4B H 0.6240 -0.2223 0.8927 0.078 Uiso 1 1 calc R
H4C H 0.6251 -0.2393 0.7684 0.078 Uiso 1 1 calc R
C5 C 0.9510(3) 0.0792(2) 0.7001(3) 0.0667(10) Uani 1 1 d .
H5A H 0.8958 0.1203 0.6815 0.100 Uiso 1 1 calc R
H5B H 0.9431 0.0477 0.6355 0.100 Uiso 1 1 calc R
H5C H 1.0308 0.0985 0.7236 0.100 Uiso 1 1 calc R
C11 C 1.1422(2) 0.15217(16) 0.9609(3) 0.0397(7) Uani 1 1 d .
C12 C 1.1501(3) 0.22649(18) 0.9300(3) 0.0540(9) Uani 1 1 d .
H12 H 1.0997 0.2627 0.9465 0.065 Uiso 1 1 calc R
C13 C 1.2351(3) 0.2459(2) 0.8736(3) 0.0673(11) Uani 1 1 d .
H13 H 1.2407 0.2955 0.8518 0.081 Uiso 1 1 calc R
C14 C 1.3099(3) 0.1933(2) 0.8501(3) 0.0649(10) Uani 1 1 d .
H14 H 1.3669 0.2073 0.8134 0.078 Uiso 1 1 calc R
C15 C 1.3013(3) 0.1195(2) 0.8805(3) 0.0611(10) Uani 1 1 d .
H15 H 1.3520 0.0835 0.8637 0.073 Uiso 1 1 calc R
C16 C 1.2177(3) 0.09879(18) 0.9359(3) 0.0497(8) Uani 1 1 d .
H16 H 1.2121 0.0489 0.9564 0.060 Uiso 1 1 calc R
C21 C 0.8054(2) -0.14080(15) 0.6650(3) 0.0387(7) Uani 1 1 d .
C22 C 0.9178(3) -0.1386(2) 0.6484(3) 0.0550(9) Uani 1 1 d .
H22 H 0.9826 -0.1259 0.7076 0.066 Uiso 1 1 calc R
C23 C 0.9353(3) -0.1552(2) 0.5448(3) 0.0670(11) Uani 1 1 d .
H23 H 1.0117 -0.1526 0.5348 0.080 Uiso 1 1 calc R
C24 C 0.8426(3) -0.1753(2) 0.4570(3) 0.0626(10) Uani 1 1 d .
H24 H 0.8550 -0.1856 0.3871 0.075 Uiso 1 1 calc R
C25 C 0.7309(3) -0.1801(2) 0.4729(3) 0.0698(11) Uani 1 1 d .
H25 H 0.6670 -0.1951 0.4142 0.084 Uiso 1 1 calc R
C26 C 0.7131(3) -0.1628(2) 0.5757(3) 0.0589(10) Uani 1 1 d .
H26 H 0.6366 -0.1661 0.5853 0.071 Uiso 1 1 calc R
C31 C 0.6533(2) -0.00737(16) 0.7535(3) 0.0392(7) Uani 1 1 d .
C32 C 0.6532(4) 0.02361(19) 0.6511(4) 0.0638(10) Uani 1 1 d .
H32 H 0.6638 -0.0072 0.5937 0.077 Uiso 1 1 calc R
C33 C 0.6375(4) 0.1003(2) 0.6331(4) 0.0775(13) Uani 1 1 d .
H33 H 0.6368 0.1201 0.5632 0.093 Uiso 1 1 calc R
C34 C 0.6233(3) 0.1469(2) 0.7158(4) 0.0723(12) Uani 1 1 d .
H34 H 0.6111 0.1981 0.7022 0.087 Uiso 1 1 calc R
C35 C 0.6270(3) 0.1182(2) 0.8181(4) 0.0726(12) Uani 1 1 d .
H35 H 0.6205 0.1500 0.8759 0.087 Uiso 1 1 calc R
C36 C 0.6407(3) 0.04051(17) 0.8373(3) 0.0562(9) Uani 1 1 d .
H36 H 0.6412 0.0211 0.9073 0.067 Uiso 1 1 calc R
C41 C 0.4501(2) -0.10036(16) 0.7773(3) 0.0421(7) Uani 1 1 d .
C42 C 0.3883(3) -0.1179(2) 0.8559(3) 0.0587(10) Uani 1 1 d .
H42 H 0.4254 -0.1455 0.9194 0.070 Uiso 1 1 calc R
C43 C 0.2707(3) -0.0944(3) 0.8400(5) 0.0807(14) Uani 1 1 d .
H43 H 0.2296 -0.1068 0.8926 0.097 Uiso 1 1 calc R
C44 C 0.2163(3) -0.0536(2) 0.7488(5) 0.0876(17) Uani 1 1 d .
H44 H 0.1379 -0.0381 0.7389 0.105 Uiso 1 1 calc R
C45 C 0.2762(3) -0.0347(2) 0.6701(5) 0.0770(14) Uani 1 1 d .
H45 H 0.2387 -0.0062 0.6076 0.092 Uiso 1 1 calc R
C46 C 0.3927(3) -0.05827(19) 0.6848(3) 0.0561(9) Uani 1 1 d .
H46 H 0.4330 -0.0456 0.6316 0.067 Uiso 1 1 calc R

loop_
_atom_site_aniso_label
_atom_site_aniso_U_11
_atom_site_aniso_U_22
_atom_site_aniso_U_33
_atom_site_aniso_U_23
_atom_site_aniso_U_13
_atom_site_aniso_U_12
Zn1 0.0468(2) 0.0381(2) 0.0495(3) 0.00101(16) 0.00834(18) -0.00599(15)
S1 0.0345(4) 0.0309(4) 0.0460(5) -0.0044(3) 0.0041(3) 0.0018(3)
O1 0.0349(10) 0.0406(11) 0.0535(15) -0.0091(10) 0.0009(9) -0.0045(9)
O2 0.0456(12) 0.0375(11) 0.0680(17) -0.0112(11) 0.0062(11) 0.0103(10)
N1 0.0330(11) 0.0348(12) 0.0362(15) -0.0047(11) 0.0026(10) -0.0019(10)
C1 0.0317(14) 0.0287(13) 0.0437(19) -0.0001(12) 0.0061(13) -0.0069(11)
C2 0.0314(13) 0.0346(14) 0.0377(18) 0.0007(12) 0.0084(12) -0.0015(12)
C3 0.0363(15) 0.0379(15) 0.0410(19) -0.0009(13) 0.0096(13) -0.0002(12)
C4 0.0445(17) 0.0428(17) 0.065(3) 0.0071(16) 0.0082(17) -0.0056(14)
C5 0.071(2) 0.056(2) 0.072(3) 0.0066(19) 0.016(2) -0.0093(19)
C11 0.0392(15) 0.0361(15) 0.0385(19) -0.0002(13) 0.0009(13) 0.0002(13)
C12 0.0565(19) 0.0430(17) 0.054(2) 0.0086(16) -0.0001(17) 0.0016(15)
C13 0.073(2) 0.059(2) 0.063(3) 0.021(2) 0.005(2) -0.015(2)
C14 0.060(2) 0.085(3) 0.049(3) 0.007(2) 0.0136(19) -0.018(2)
C15 0.056(2) 0.069(2) 0.061(3) -0.0073(19) 0.0204(19) -0.0060(18)
C16 0.0506(18) 0.0455(18) 0.051(2) -0.0004(16) 0.0105(16) -0.0024(15)
C21 0.0380(15) 0.0365(15) 0.043(2) -0.0059(13) 0.0139(14) -0.0034(13)
C22 0.0369(16) 0.073(2) 0.054(2) -0.0123(18) 0.0108(16) -0.0056(16)
C23 0.051(2) 0.094(3) 0.064(3) -0.016(2) 0.029(2) -0.004(2)
C24 0.066(2) 0.077(3) 0.052(3) -0.017(2) 0.027(2) -0.008(2)
C25 0.059(2) 0.099(3) 0.052(3) -0.025(2) 0.0145(19) -0.016(2)
C26 0.0427(17) 0.084(3) 0.051(2) -0.0181(19) 0.0144(16) -0.0160(17)
C31 0.0293(14) 0.0341(14) 0.053(2) 0.0038(14) 0.0084(13) -0.0005(12)
C32 0.082(3) 0.053(2) 0.062(3) 0.0156(18) 0.028(2) 0.0095(18)
C33 0.103(3) 0.053(2) 0.081(3) 0.029(2) 0.031(3) 0.009(2)
C34 0.068(2) 0.0390(19) 0.104(4) 0.018(2) 0.012(2) 0.0066(18)
C35 0.087(3) 0.0426(19) 0.082(3) -0.008(2) 0.011(2) 0.0108(19)
C36 0.073(2) 0.0384(17) 0.055(3) -0.0008(16) 0.0132(19) 0.0075(16)
C41 0.0323(14) 0.0414(16) 0.053(2) -0.0091(15) 0.0117(14) -0.0065(13)
C42 0.0520(19) 0.066(2) 0.065(3) -0.0133(19) 0.0270(19) -0.0092(17)
C43 0.055(2) 0.084(3) 0.118(4) -0.040(3) 0.050(3) -0.016(2)
C44 0.036(2) 0.068(3) 0.157(5) -0.043(3) 0.022(3) 0.0011(19)
C45 0.043(2) 0.058(2) 0.120(4) -0.004(2) 0.004(2) 0.0049(18)
C46 0.0365(16) 0.057(2) 0.071(3) -0.0007(19) 0.0085(17) -0.0016(15)

loop_
_atom_type_symbol
_atom_type_description
_atom_type_scat_dispersion_real
_atom_type_scat_dispersion_imag
_atom_type_scat_source
C C 0.0033 0.0016 'International Tables Vol C Tables 4.2.6.8 and 6.1.1.4'
H H 0.0000 0.0000 'International Tables Vol C Tables 4.2.6.8 and 6.1.1.4'
N N 0.0061 0.0033 'International Tables Vol C Tables 4.2.6.8 and 6.1.1.4'
O O 0.0106 0.0060 'International Tables Vol C Tables 4.2.6.8 and 6.1.1.4'
S S 0.1246 0.1234 'International Tables Vol C Tables 4.2.6.8 and 6.1.1.4'
Zn Zn 0.2839 1.4301 'International Tables Vol C Tables 4.2.6.8 and 6.1.1.4'

loop_
_geom_angle_atom_site_label_1
_geom_angle_atom_site_label_2
_geom_angle_atom_site_label_3
_geom_angle
_geom_angle_site_symmetry_1
_geom_angle_site_symmetry_3
C5 Zn1 N1 140.18(14) . .
C5 Zn1 O1 116.12(13) . .
N1 Zn1 O1 102.77(9) . .
O2 S1 O1 114.50(12) . .
O2 S1 N1 114.09(14) . 3_757
O1 S1 N1 106.01(12) . 3_757
O2 S1 C11 106.29(14) . .
O1 S1 C11 109.39(14) . .
N1 S1 C11 106.23(13) 3_757 .
S1 O1 Zn1 137.19(14) . .
C1 N1 S1 113.91(18) . 3_757
C1 N1 Zn1 122.56(18) . .
S1 N1 Zn1 123.39(13) 3_757 .
N1 C1 C2 110.3(2) . .
N1 C1 C21 112.6(2) . .
C2 C1 C21 113.9(2) . .
N1 C1 H1 106.5 . .
C2 C1 H1 106.5 . .
C21 C1 H1 106.5 . .
C3 C2 C31 122.2(2) . .
C3 C2 C1 121.4(2) . .
C31 C2 C1 116.4(2) . .
C2 C3 C41 123.6(3) . .
C2 C3 C4 123.0(3) . .
C41 C3 C4 113.4(2) . .
C3 C4 H4A 109.5 . .
C3 C4 H4B 109.5 . .
H4A C4 H4B 109.5 . .
C3 C4 H4C 109.5 . .
H4A C4 H4C 109.5 . .
H4B C4 H4C 109.5 . .
Zn1 C5 H5A 109.5 . .
Zn1 C5 H5B 109.5 . .
H5A C5 H5B 109.5 . .
Zn1 C5 H5C 109.5 . .
H5A C5 H5C 109.5 . .
H5B C5 H5C 109.5 . .
C16 C11 C12 120.1(3) . .
C16 C11 S1 119.7(2) . .
C12 C11 S1 120.0(3) . .
C11 C12 C13 118.7(3) . .
C11 C12 H12 120.6 . .
C13 C12 H12 120.6 . .
C14 C13 C12 121.0(3) . .
C14 C13 H13 119.5 . .
C12 C13 H13 119.5 . .
C13 C14 C15 120.0(3) . .
C13 C14 H14 120.0 . .
C15 C14 H14 120.0 . .
C14 C15 C16 120.1(4) . .
C14 C15 H15 119.9 . .
C16 C15 H15 119.9 . .
C15 C16 C11 120.0(3) . .
C15 C16 H16 120.0 . .
C11 C16 H16 120.0 . .
C22 C21 C26 117.3(3) . .
C22 C21 C1 121.9(3) . .
C26 C21 C1 120.5(3) . .
C21 C22 C23 120.7(3) . .
C21 C22 H22 119.7 . .
C23 C22 H22 119.7 . .
C24 C23 C22 121.1(3) . .
C24 C23 H23 119.5 . .
C22 C23 H23 119.5 . .
C23 C24 C25 119.1(4) . .
C23 C24 H24 120.5 . .
C25 C24 H24 120.5 . .
C24 C25 C26 119.9(4) . .
C24 C25 H25 120.0 . .
C26 C25 H25 120.0 . .
C25 C26 C21 121.9(3) . .
C25 C26 H26 119.1 . .
C21 C26 H26 119.1 . .
C36 C31 C32 117.8(3) . .
C36 C31 C2 119.8(3) . .
C32 C31 C2 122.3(3) . .
C31 C32 C33 120.6(4) . .
C31 C32 H32 119.7 . .
C33 C32 H32 119.7 . .
C34 C33 C32 121.1(4) . .
C34 C33 H33 119.5 . .
C32 C33 H33 119.5 . .
C35 C34 C33 119.4(4) . .
C35 C34 H34 120.3 . .
C33 C34 H34 120.3 . .
C34 C35 C36 120.3(4) . .
C34 C35 H35 119.9 . .
C36 C35 H35 119.9 . .
C31 C36 C35 120.8(4) . .
C31 C36 H36 119.6 . .
C35 C36 H36 119.6 . .
C46 C41 C42 118.2(3) . .
C46 C41 C3 121.4(3) . .
C42 C41 C3 120.2(3) . .
C41 C42 C43 120.3(4) . .
C41 C42 H42 119.8 . .
C43 C42 H42 119.8 . .
C44 C43 C42 120.4(4) . .
C44 C43 H43 119.8 . .
C42 C43 H43 119.8 . .
C43 C44 C45 120.4(4) . .
C43 C44 H44 119.8 . .
C45 C44 H44 119.8 . .
C44 C45 C46 119.5(4) . .
C44 C45 H45 120.3 . .
C46 C45 H45 120.3 . .
C41 C46 C45 121.1(4) . .
C41 C46 H46 119.4 . .
C45 C46 H46 119.4 . .

loop_
_geom_bond_atom_site_label_1
_geom_bond_atom_site_label_2
_geom_bond_distance
_geom_bond_site_symmetry_2
Zn1 C5 1.931(4) .
Zn1 N1 1.947(2) .
Zn1 O1 2.087(2) .
S1 O2 1.433(2) .
S1 O1 1.460(2) .
S1 N1 1.574(2) 3_757
S1 C11 1.769(3) .
N1 C1 1.492(3) .
N1 S1 1.574(2) 3_757
C1 C2 1.524(4) .
C1 C21 1.529(4) .
C1 H1 0.9800 .
C2 C3 1.333(4) .
C2 C31 1.501(4) .
C3 C41 1.497(4) .
C3 C4 1.522(4) .
C4 H4A 0.9600 .
C4 H4B 0.9600 .
C4 H4C 0.9600 .
C5 H5A 0.9600 .
C5 H5B 0.9600 .
C5 H5C 0.9600 .
C11 C16 1.383(4) .
C11 C12 1.386(4) .
C12 C13 1.395(5) .
C12 H12 0.9300 .
C13 C14 1.360(5) .
C13 H13 0.9300 .
C14 C15 1.378(5) .
C14 H14 0.9300 .
C15 C16 1.378(5) .
C15 H15 0.9300 .
C16 H16 0.9300 .
C21 C22 1.376(4) .
C21 C26 1.378(4) .
C22 C23 1.379(5) .
C22 H22 0.9300 .
C23 C24 1.360(5) .
C23 H23 0.9300 .
C24 C25 1.368(5) .
C24 H24 0.9300 .
C25 C26 1.373(5) .
C25 H25 0.9300 .
C26 H26 0.9300 .
C31 C36 1.378(5) .
C31 C32 1.379(5) .
C32 C33 1.386(5) .
C32 H32 0.9300 .
C33 C34 1.360(6) .
C33 H33 0.9300 .
C34 C35 1.353(6) .
C34 H34 0.9300 .
C35 C36 1.404(5) .
C35 H35 0.9300 .
C36 H36 0.9300 .
C41 C46 1.382(5) .
C41 C42 1.387(5) .
C42 C43 1.394(5) .
C42 H42 0.9300 .
C43 C44 1.350(7) .
C43 H43 0.9300 .
C44 C45 1.379(7) .
C44 H44 0.9300 .
C45 C46 1.384(5) .
C45 H45 0.9300 .
C46 H46 0.9300 .

loop_
_geom_torsion_atom_site_label_1
_geom_torsion_atom_site_label_2
_geom_torsion_atom_site_label_3
_geom_torsion_atom_site_label_4
_geom_torsion
_geom_torsion_site_symmetry_1
_geom_torsion_site_symmetry_4
O2 S1 O1 Zn1 119.92(19) . .
N1 S1 O1 Zn1 -113.40(19) 3_757 .
C11 S1 O1 Zn1 0.8(2) . .
C5 Zn1 O1 S1 -34.2(2) . .
N1 Zn1 O1 S1 137.04(18) . .
C5 Zn1 N1 C1 -52.0(3) . .
O1 Zn1 N1 C1 140.33(19) . .
C5 Zn1 N1 S1 123.4(2) . 3_757
O1 Zn1 N1 S1 -44.23(18) . 3_757
S1 N1 C1 C2 119.3(2) 3_757 .
Zn1 N1 C1 C2 -64.9(3) . .
S1 N1 C1 C21 -112.3(2) 3_757 .
Zn1 N1 C1 C21 63.5(3) . .
N1 C1 C2 C3 -131.1(3) . .
C21 C1 C2 C3 101.2(3) . .
N1 C1 C2 C31 48.1(4) . .
C21 C1 C2 C31 -79.6(3) . .
C31 C2 C3 C41 4.9(5) . .
C1 C2 C3 C41 -175.9(3) . .
C31 C2 C3 C4 -177.5(3) . .
C1 C2 C3 C4 1.7(5) . .
O2 S1 C11 C16 169.7(3) . .
O1 S1 C11 C16 -66.2(3) . .
N1 S1 C11 C16 47.8(3) 3_757 .
O2 S1 C11 C12 -5.9(3) . .
O1 S1 C11 C12 118.2(3) . .
N1 S1 C11 C12 -127.7(3) 3_757 .
C16 C11 C12 C13 0.0(5) . .
S1 C11 C12 C13 175.6(3) . .
C11 C12 C13 C14 -0.6(5) . .
C12 C13 C14 C15 0.9(6) . .
C13 C14 C15 C16 -0.6(6) . .
C14 C15 C16 C11 0.0(5) . .
C12 C11 C16 C15 0.3(5) . .
S1 C11 C16 C15 -175.3(3) . .
N1 C1 C21 C22 22.8(4) . .
C2 C1 C21 C22 149.3(3) . .
N1 C1 C21 C26 -162.5(3) . .
C2 C1 C21 C26 -36.0(4) . .
C26 C21 C22 C23 2.4(5) . .
C1 C21 C22 C23 177.3(3) . .
C21 C22 C23 C24 -1.1(6) . .
C22 C23 C24 C25 -1.0(6) . .
C23 C24 C25 C26 1.7(6) . .
C24 C25 C26 C21 -0.3(6) . .
C22 C21 C26 C25 -1.7(6) . .
C1 C21 C26 C25 -176.7(3) . .
C3 C2 C31 C36 68.0(4) . .
C1 C2 C31 C36 -111.3(3) . .
C3 C2 C31 C32 -110.3(4) . .
C1 C2 C31 C32 70.5(4) . .
C36 C31 C32 C33 -1.8(6) . .
C2 C31 C32 C33 176.5(3) . .
C31 C32 C33 C34 0.8(7) . .
C32 C33 C34 C35 1.4(7) . .
C33 C34 C35 C36 -2.6(6) . .
C32 C31 C36 C35 0.6(5) . .
C2 C31 C36 C35 -177.7(3) . .
C34 C35 C36 C31 1.6(6) . .
C2 C3 C41 C46 49.0(5) . .
C4 C3 C41 C46 -128.9(3) . .
C2 C3 C41 C42 -135.6(3) . .
C4 C3 C41 C42 46.6(4) . .
C46 C41 C42 C43 1.0(5) . .
C3 C41 C42 C43 -174.6(3) . .
C41 C42 C43 C44 -0.7(6) . .
C42 C43 C44 C45 0.0(6) . .
C43 C44 C45 C46 0.4(6) . .
C42 C41 C46 C45 -0.5(5) . .
C3 C41 C46 C45 175.0(3) . .
C44 C45 C46 C41 -0.2(6) . .
